data_7208728
loop_
_publ_author_name
'Kounavi, Konstantina A.'
'Moushi, Eleni E.'
'Manos, Manolis J.'
'Papatriantafyllopoulou, Constantina'
'Tasiopoulos, Anastasios J.'
'Nastopoulos, Vassilios'

_publ_section_title
;
 Supramolecular patterns of cationic and neutral Ni(ii) complexes from the
 interplay of hydrogen-bonding, stacking interactions and
 metal-coordination motifs
;
_journal_issue 20
_journal_name_full CrystEngComm
_journal_page_first 6492
_journal_paper_doi 10.1039/c2ce25704a
_journal_volume 14
_journal_year 2012
_chemical_formula_moiety 'C60 H48 N8 Ni, 2(C3 H6 O), 2(I), 0.8(H2 O)'
_chemical_formula_sum 'C66 H61.6 I2 N8 Ni O2.8'
_chemical_formula_weight 1324.14
_space_group_IT_number 41
_symmetry_cell_setting orthorhombic
_symmetry_space_group_name_Hall 'A 2 -2ab'
_symmetry_space_group_name_H-M 'A b a 2'
_atom_sites_solution_hydrogens geom
_atom_sites_solution_primary direct
_atom_sites_solution_secondary difmap
_audit_creation_method SHELXL-97
_cell_angle_alpha 90.00
_cell_angle_beta 90.00
_cell_angle_gamma 90.00
_cell_formula_units_Z 4
_cell_length_a 23.8271(7)
_cell_length_b 11.3058(4)
_cell_length_c 23.1922(8)
_cell_measurement_reflns_used 8115
_cell_measurement_temperature 100(2)
_cell_measurement_theta_max 28.9348
_cell_measurement_theta_min 3.0362
_cell_volume 6247.6(4)
_computing_cell_refinement 'CrysAlis RED (Oxford Diffraction, 2009)'
_computing_data_collection 'CrysAlis CCD (Oxford Diffraction, 2009)'
_computing_data_reduction 'CrysAlis RED (Oxford Diffraction, 2009)'
_computing_molecular_graphics
;ORTEP-3 for Windows (Farrugia, 1997); PLATON (Spek, 1990);
MERCURY (Bruno et al. 2002)
;
_computing_publication_material 'WINGX (Farrugia, 1999)'
_computing_structure_refinement 'SHELXL-97 (Sheldrick, 1997)'
_computing_structure_solution 'SIR92 (Altomare et al., 1994)'
_diffrn_ambient_temperature 100(2)
_diffrn_detector_area_resol_mean 10.4223
_diffrn_measured_fraction_theta_full 0.992
_diffrn_measured_fraction_theta_max 0.992
_diffrn_measurement_device_type 'Oxford Diffraction SuperNova with Atlas detector'
_diffrn_measurement_method '\w scans'
_diffrn_radiation_monochromator mirror
_diffrn_radiation_source 'SuperNova (Mo) X-ray Source'
_diffrn_radiation_type MoK\a
_diffrn_radiation_wavelength 0.71073
_diffrn_reflns_av_R_equivalents 0.0318
_diffrn_reflns_av_sigmaI/netI 0.0332
_diffrn_reflns_limit_h_max 30
_diffrn_reflns_limit_h_min -18
_diffrn_reflns_limit_k_max 14
_diffrn_reflns_limit_k_min -13
_diffrn_reflns_limit_l_max 24
_diffrn_reflns_limit_l_min -29
_diffrn_reflns_number 13235
_diffrn_reflns_theta_full 27.00
_diffrn_reflns_theta_max 27.00
_diffrn_reflns_theta_min 3.26
_exptl_absorpt_coefficient_mu 1.349
_exptl_absorpt_correction_T_max 1.0000
_exptl_absorpt_correction_T_min 0.8346
_exptl_absorpt_correction_type multi-scan
_exptl_absorpt_process_details
;
CrysAlisPro, Oxford Diffraction Ltd.,
Version 1.171.33.66 (release 28-04-2010 CrysAlis171 .NET)
(compiled Apr 28 2010,14:27:37)
Empirical absorption correction using spherical harmonics,
implemented in SCALE3 ABSPACK scaling algorithm.
;
_exptl_crystal_colour 'dark orange'
_exptl_crystal_density_diffrn 1.408
_exptl_crystal_density_method 'not measured'
_exptl_crystal_description prism
_exptl_crystal_F_000 2680
_exptl_crystal_size_max 0.25
_exptl_crystal_size_mid 0.20
_exptl_crystal_size_min 0.15
_refine_diff_density_max 1.074
_refine_diff_density_min -0.587
_refine_diff_density_rms 0.092
_refine_ls_abs_structure_details 'Flack H D (1983), Acta Cryst. A39, 876-881, 2560 Friedel pairs'
_refine_ls_abs_structure_Flack -0.005(19)
_refine_ls_extinction_method none
_refine_ls_goodness_of_fit_ref 1.010
_refine_ls_hydrogen_treatment mixed
_refine_ls_matrix_type full
_refine_ls_number_parameters 372
_refine_ls_number_reflns 6040
_refine_ls_number_restraints 46
_refine_ls_restrained_S_all 1.044
_refine_ls_R_factor_all 0.0463
_refine_ls_R_factor_gt 0.0423
_refine_ls_shift/su_max 0.001
_refine_ls_shift/su_mean 0.000
_refine_ls_structure_factor_coef Fsqd
_refine_ls_weighting_details 'calc w=1/[\s^2^(Fo^2^)+(0.0871P)^2^] where P=(Fo^2^+2Fc^2^)/3'
_refine_ls_weighting_scheme calc
_refine_ls_wR_factor_gt 0.1158
_refine_ls_wR_factor_ref 0.1183
_reflns_number_gt 5493
_reflns_number_total 6040
_reflns_threshold_expression >2\s(I)
_cod_data_source_file c2ce25704a.txt
_cod_data_source_block 8-Ni{HL'}4_I2_2Me2CO_0.8H2O
_cod_depositor_comments
;
The following automatic conversions were performed:

'_symmetry_cell_setting' value 'Orthorhombic' changed to
'orthorhombic' according to
/home/saulius/struct/CIF-dictionaries/cif_core.dic dictionary named
'cif_core.dic' version 2.4.2 from 2011-04-26.

Automatic conversion script
Id: cif_fix_values 1891 2012-01-12 08:04:46Z andrius 
;
_cod_original_sg_symbol_Hall 'A 2 -2ac'
_cod_original_formula_sum 'C66 H61.60 I2 N8 Ni O2.80'
_cod_database_code 7208728

loop_
_symmetry_equiv_pos_as_xyz
'x, y, z'
'-x, -y, z'
'-x+1/2, y+1/2, z'
'x+1/2, -y+1/2, z'
'x, y+1/2, z+1/2'
'-x, -y+1/2, z+1/2'
'-x+1/2, y+1, z+1/2'
'x+1/2, -y+1, z+1/2'

loop_
_atom_site_label
_atom_site_type_symbol
_atom_site_fract_x
_atom_site_fract_y
_atom_site_fract_z
_atom_site_U_iso_or_equiv
_atom_site_adp_type
_atom_site_occupancy
_atom_site_symmetry_multiplicity
_atom_site_calc_flag
_atom_site_refinement_flags
Ni Ni 0.5000 0.5000 0.41727(3) 0.02111(16) Uani 1 2 d S
I1A I 0.602425(16) 0.27078(5) 0.661784(19) 0.04423(15) Uani 0.86 1 d P
I1B I 0.5962(2) 0.3312(6) 0.6737(3) 0.0912(17) Uani 0.14 1 d PU
C2B C 0.55078(17) 0.6029(4) 0.3195(2) 0.0277(8) Uani 1 1 d .
H2B H 0.5172 0.6405 0.3103 0.033 Uiso 1 1 calc R
C2A C 0.43584(18) 0.5517(4) 0.51792(18) 0.0294(9) Uani 1 1 d .
H2A H 0.4538 0.6242 0.5219 0.035 Uiso 1 1 calc R
C4B C 0.61308(17) 0.4870(4) 0.3599(2) 0.0280(9) Uani 1 1 d .
C4A C 0.41193(18) 0.3787(4) 0.4857(2) 0.0287(9) Uani 1 1 d .
C5B C 0.64005(17) 0.5506(4) 0.3186(2) 0.0308(9) Uani 1 1 d .
C5A C 0.38070(18) 0.4028(4) 0.5347(2) 0.0303(9) Uani 1 1 d .
C7B C 0.63637(17) 0.3980(4) 0.3982(2) 0.0310(9) Uani 1 1 d .
C7A C 0.4115(2) 0.2750(4) 0.4479(2) 0.0326(10) Uani 1 1 d .
C8B C 0.6118(2) 0.2854(4) 0.4026(3) 0.0407(12) Uani 1 1 d .
H8B H 0.5811 0.2666 0.3796 0.049 Uiso 1 1 calc R
C8A C 0.4615(2) 0.2261(4) 0.4281(3) 0.0423(12) Uani 1 1 d .
H8A H 0.4957 0.2561 0.4408 0.051 Uiso 1 1 calc R
C9B C 0.6325(3) 0.2022(5) 0.4407(3) 0.0590(16) Uani 1 1 d .
H9B H 0.6145 0.1296 0.4443 0.071 Uiso 1 1 calc R
C9A C 0.4602(2) 0.1320(4) 0.3891(3) 0.0565(16) Uani 1 1 d .
H9A H 0.4938 0.1020 0.3747 0.068 Uiso 1 1 calc R
C10B C 0.6788(3) 0.2248(6) 0.4728(3) 0.0623(18) Uani 1 1 d .
H10B H 0.6930 0.1672 0.4974 0.075 Uiso 1 1 calc R
C10A C 0.4103(2) 0.0828(4) 0.3717(3) 0.0487(13) Uani 1 1 d .
H10A H 0.4098 0.0189 0.3465 0.058 Uiso 1 1 calc R
C11B C 0.7048(2) 0.3338(6) 0.4690(3) 0.0533(15) Uani 1 1 d .
H11B H 0.7361 0.3505 0.4915 0.064 Uiso 1 1 calc R
C11A C 0.3603(2) 0.1307(4) 0.3927(3) 0.0438(12) Uani 1 1 d .
H11A H 0.3262 0.0976 0.3818 0.053 Uiso 1 1 calc R
C12B C 0.68368(19) 0.4188(5) 0.4309(2) 0.0416(11) Uani 1 1 d .
H12B H 0.7020 0.4912 0.4276 0.050 Uiso 1 1 calc R
C12A C 0.3608(2) 0.2259(4) 0.4292(2) 0.0365(11) Uani 1 1 d .
H12A H 0.3271 0.2583 0.4416 0.044 Uiso 1 1 calc R
C13B C 0.69938(12) 0.5465(4) 0.29955(18) 0.0425(11) Uani 1 1 d G
C14B C 0.72112(19) 0.4415(3) 0.2778(2) 0.074(2) Uani 1 1 d GU
H14B H 0.6979 0.3760 0.2732 0.089 Uiso 1 1 calc R
C15B C 0.7775(2) 0.4343(5) 0.2629(2) 0.092(3) Uani 1 1 d GU
H15B H 0.7921 0.3641 0.2484 0.110 Uiso 1 1 calc R
C16B C 0.81220(13) 0.5322(6) 0.2698(3) 0.091(2) Uani 1 1 d GU
H16B H 0.8499 0.5274 0.2598 0.110 Uiso 1 1 calc R
C17B C 0.79047(18) 0.6372(5) 0.2915(3) 0.116(4) Uani 1 1 d GU
H17B H 0.8137 0.7027 0.2961 0.140 Uiso 1 1 calc R
C18B C 0.73406(19) 0.6444(4) 0.3064(3) 0.102(3) Uani 1 1 d GU
H18B H 0.7195 0.7147 0.3209 0.123 Uiso 1 1 calc R
C13A C 0.3396(2) 0.3303(5) 0.5667(2) 0.0416(11) Uani 1 1 d .
C14A C 0.3486(2) 0.2093(5) 0.5720(3) 0.0470(13) Uani 1 1 d .
H14A H 0.3797 0.1740 0.5550 0.056 Uiso 1 1 calc R
C15A C 0.3097(3) 0.1410(6) 0.6034(3) 0.0617(17) Uani 1 1 d .
H15A H 0.3150 0.0601 0.6082 0.074 Uiso 1 1 calc R
C16A C 0.2638(3) 0.1970(8) 0.6269(3) 0.069(2) Uani 1 1 d .
H16A H 0.2379 0.1522 0.6474 0.083 Uiso 1 1 calc R
C17A C 0.2551(3) 0.3135(8) 0.6214(4) 0.076(2) Uani 1 1 d .
H17A H 0.2231 0.3475 0.6373 0.092 Uiso 1 1 calc R
C18A C 0.2932(2) 0.3837(6) 0.5921(3) 0.0544(14) Uani 1 1 d .
H18A H 0.2879 0.4650 0.5895 0.065 Uiso 1 1 calc R
C19 C 0.4453(2) 0.2697(6) 0.7281(3) 0.0477(14) Uani 1 1 d .
C20 C 0.4412(3) 0.3695(7) 0.6859(3) 0.0630(17) Uani 1 1 d .
H20A H 0.4538 0.4413 0.7039 0.094 Uiso 1 1 calc R
H20B H 0.4028 0.3786 0.6739 0.094 Uiso 1 1 calc R
H20C H 0.4642 0.3527 0.6530 0.094 Uiso 1 1 calc R
C21 C 0.4437(3) 0.1457(7) 0.7042(4) 0.072(2) Uani 1 1 d .
H21A H 0.4421 0.0901 0.7354 0.107 Uiso 1 1 calc R
H21B H 0.4769 0.1316 0.6818 0.107 Uiso 1 1 calc R
H21C H 0.4112 0.1366 0.6803 0.107 Uiso 1 1 calc R
N1B N 0.59970(15) 0.6243(3) 0.29359(18) 0.0318(8) Uani 1 1 d D
H1B H 0.600(2) 0.663(5) 0.2618(16) 0.048 Uiso 1 1 d D
N1A N 0.39648(15) 0.5124(4) 0.55354(17) 0.0302(8) Uani 1 1 d D
H1A H 0.390(2) 0.554(4) 0.5844(16) 0.045 Uiso 1 1 d D
N3B N 0.55604(14) 0.5223(3) 0.35956(16) 0.0235(7) Uani 1 1 d .
N3A N 0.44650(15) 0.4754(3) 0.47601(17) 0.0274(8) Uani 1 1 d .
O1 O 0.45078(18) 0.2874(5) 0.7792(2) 0.0654(13) Uani 1 1 d .
O2 O 0.5551(4) 0.1171(7) 0.5843(4) 0.045(2) Uani 0.40 1 d PU

loop_
_atom_site_aniso_label
_atom_site_aniso_U_11
_atom_site_aniso_U_22
_atom_site_aniso_U_33
_atom_site_aniso_U_23
_atom_site_aniso_U_13
_atom_site_aniso_U_12
Ni 0.0197(3) 0.0196(3) 0.0241(3) 0.000 0.000 -0.0010(2)
I1A 0.03470(18) 0.0544(3) 0.0436(3) 0.0221(3) 0.00766(19) 0.00024(18)
I1B 0.093(3) 0.079(3) 0.102(4) 0.018(3) 0.022(2) -0.018(2)
C2B 0.025(2) 0.0284(19) 0.029(2) -0.0009(17) 0.0031(17) 0.0021(14)
C2A 0.030(2) 0.035(2) 0.023(2) -0.0014(18) 0.0007(17) -0.0008(16)
C4B 0.0227(19) 0.028(2) 0.033(2) -0.0064(17) -0.0009(17) -0.0005(14)
C4A 0.028(2) 0.0259(19) 0.032(2) 0.0103(17) -0.0035(17) -0.0021(15)
C5B 0.027(2) 0.036(2) 0.030(2) -0.0055(19) 0.0006(18) 0.0016(16)
C5A 0.031(2) 0.030(2) 0.030(2) 0.0070(18) 0.0042(18) -0.0040(16)
C7B 0.027(2) 0.037(2) 0.029(2) -0.0096(18) -0.0007(18) 0.0076(16)
C7A 0.038(2) 0.026(2) 0.035(3) 0.0094(18) -0.003(2) -0.0050(16)
C8B 0.048(3) 0.031(2) 0.043(3) -0.007(2) -0.013(2) 0.0128(19)
C8A 0.043(3) 0.0216(19) 0.062(3) -0.003(2) -0.003(3) -0.0033(16)
C9B 0.080(4) 0.037(3) 0.059(4) -0.003(3) -0.016(3) 0.017(3)
C9A 0.050(3) 0.027(2) 0.093(5) -0.008(3) 0.009(3) 0.000(2)
C10B 0.079(4) 0.062(4) 0.046(3) 0.000(3) -0.017(3) 0.038(3)
C10A 0.064(3) 0.023(2) 0.059(3) -0.010(2) 0.005(3) -0.008(2)
C11B 0.044(3) 0.077(4) 0.039(3) -0.010(3) -0.007(2) 0.029(3)
C11A 0.048(3) 0.036(2) 0.048(3) 0.002(2) -0.006(2) -0.012(2)
C12B 0.028(2) 0.061(3) 0.035(3) -0.007(2) -0.0050(19) 0.0077(19)
C12A 0.036(2) 0.035(2) 0.039(3) 0.0024(19) -0.001(2) -0.0094(16)
C13B 0.028(2) 0.070(3) 0.029(2) -0.006(2) 0.0061(19) -0.002(2)
C14B 0.052(3) 0.112(5) 0.057(4) -0.014(4) 0.002(3) 0.026(3)
C15B 0.075(4) 0.133(6) 0.066(4) -0.002(4) 0.001(4) 0.046(4)
C16B 0.059(4) 0.153(6) 0.062(4) 0.010(5) 0.014(3) 0.004(4)
C17B 0.072(5) 0.130(6) 0.148(7) -0.007(6) 0.002(5) -0.043(4)
C18B 0.062(4) 0.113(5) 0.132(6) -0.044(5) 0.035(4) -0.033(4)
C13A 0.037(2) 0.054(3) 0.034(2) 0.013(2) -0.003(2) -0.016(2)
C14A 0.052(3) 0.053(3) 0.035(3) 0.012(2) -0.010(2) -0.019(2)
C15A 0.073(4) 0.060(4) 0.053(3) 0.016(3) -0.013(3) -0.031(3)
C16A 0.050(4) 0.108(6) 0.048(4) 0.016(4) 0.010(3) -0.026(4)
C17A 0.054(4) 0.088(5) 0.087(5) 0.022(4) 0.031(4) -0.015(4)
C18A 0.041(3) 0.066(4) 0.056(4) 0.004(3) 0.013(3) -0.005(2)
C19 0.031(3) 0.070(4) 0.042(3) 0.019(3) -0.002(2) 0.006(2)
C20 0.050(3) 0.087(5) 0.051(3) 0.030(3) 0.007(3) 0.015(3)
C21 0.066(4) 0.079(5) 0.070(5) 0.022(4) -0.025(4) -0.023(3)
N1B 0.0304(19) 0.033(2) 0.032(2) 0.0043(16) 0.0072(16) 0.0007(14)
N1A 0.0318(19) 0.036(2) 0.0228(18) 0.0012(15) -0.0024(14) -0.0003(14)
N3B 0.0211(16) 0.0241(17) 0.0251(18) 0.0010(14) 0.0018(14) 0.0022(12)
N3A 0.0271(18) 0.0241(18) 0.031(2) 0.0041(14) -0.0034(15) -0.0033(13)
O1 0.058(3) 0.088(3) 0.051(3) 0.019(2) -0.004(2) 0.016(2)
O2 0.063(5) 0.024(3) 0.048(4) 0.011(3) 0.004(4) -0.008(3)

loop_
_atom_type_symbol
_atom_type_description
_atom_type_scat_dispersion_real
_atom_type_scat_dispersion_imag
_atom_type_scat_source
C C 0.0033 0.0016 'International Tables Vol C Tables 4.2.6.8 and 6.1.1.4'
H H 0.0000 0.0000 'International Tables Vol C Tables 4.2.6.8 and 6.1.1.4'
N N 0.0061 0.0033 'International Tables Vol C Tables 4.2.6.8 and 6.1.1.4'
O O 0.0106 0.0060 'International Tables Vol C Tables 4.2.6.8 and 6.1.1.4'
Ni Ni 0.3393 1.1124 'International Tables Vol C Tables 4.2.6.8 and 6.1.1.4'
I I -0.4742 1.8119 'International Tables Vol C Tables 4.2.6.8 and 6.1.1.4'

loop_
_geom_angle_atom_site_label_1
_geom_angle_atom_site_label_2
_geom_angle_atom_site_label_3
_geom_angle
_geom_angle_site_symmetry_1
_geom_angle_site_symmetry_3
N3A Ni N3A 87.5(2) . 2_665
N3A Ni N3B 90.82(14) . 2_665
N3A Ni N3B 177.98(17) 2_665 2_665
N3A Ni N3B 177.97(17) . .
N3A Ni N3B 90.82(14) 2_665 .
N3B Ni N3B 90.9(2) 2_665 .
N3B C2B N1B 111.3(4) . .
N3B C2B H2B 124.4 . .
N1B C2B H2B 124.4 . .
N3A C2A N1A 112.0(4) . .
N3A C2A H2A 124.0 . .
N1A C2A H2A 124.0 . .
C5B C4B N3B 107.6(4) . .
C5B C4B C7B 128.1(4) . .
N3B C4B C7B 124.4(4) . .
C5A C4A N3A 107.3(4) . .
C5A C4A C7A 130.2(4) . .
N3A C4A C7A 122.5(4) . .
C4B C5B N1B 106.4(4) . .
C4B C5B C13B 130.2(4) . .
N1B C5B C13B 123.4(4) . .
N1A C5A C4A 107.0(4) . .
N1A C5A C13A 121.7(4) . .
C4A C5A C13A 131.2(4) . .
C12B C7B C8B 117.1(5) . .
C12B C7B C4B 122.0(4) . .
C8B C7B C4B 120.9(4) . .
C8A C7A C12A 118.7(5) . .
C8A C7A C4A 120.6(4) . .
C12A C7A C4A 120.6(5) . .
C9B C8B C7B 121.0(5) . .
C9B C8B H8B 119.5 . .
C7B C8B H8B 119.5 . .
C7A C8A C9A 119.8(5) . .
C7A C8A H8A 120.1 . .
C9A C8A H8A 120.1 . .
C10B C9B C8B 121.0(6) . .
C10B C9B H9B 119.5 . .
C8B C9B H9B 119.5 . .
C10A C9A C8A 121.2(5) . .
C10A C9A H9A 119.4 . .
C8A C9A H9A 119.4 . .
C9B C10B C11B 119.8(6) . .
C9B C10B H10B 120.1 . .
C11B C10B H10B 120.1 . .
C9A C10A C11A 118.7(5) . .
C9A C10A H10A 120.7 . .
C11A C10A H10A 120.7 . .
C10B C11B C12B 119.4(5) . .
C10B C11B H11B 120.3 . .
C12B C11B H11B 120.3 . .
C12A C11A C10A 120.8(5) . .
C12A C11A H11A 119.6 . .
C10A C11A H11A 119.6 . .
C7B C12B C11B 121.6(5) . .
C7B C12B H12B 119.2 . .
C11B C12B H12B 119.2 . .
C11A C12A C7A 120.8(5) . .
C11A C12A H12A 119.6 . .
C7A C12A H12A 119.6 . .
C14B C13B C18B 120.0 . .
C14B C13B C5B 119.3(3) . .
C18B C13B C5B 120.6(3) . .
C13B C14B C15B 120.0 . .
C13B C14B H14B 120.0 . .
C15B C14B H14B 120.0 . .
C14B C15B C16B 120.0 . .
C14B C15B H15B 120.0 . .
C16B C15B H15B 120.0 . .
C17B C16B C15B 120.0 . .
C17B C16B H16B 120.0 . .
C15B C16B H16B 120.0 . .
C18B C17B C16B 120.0 . .
C18B C17B H17B 120.0 . .
C16B C17B H17B 120.0 . .
C17B C18B C13B 120.0 . .
C17B C18B H18B 120.0 . .
C13B C18B H18B 120.0 . .
C14A C13A C18A 120.9(5) . .
C14A C13A C5A 119.1(5) . .
C18A C13A C5A 119.9(5) . .
C13A C14A C15A 118.9(6) . .
C13A C14A H14A 120.6 . .
C15A C14A H14A 120.6 . .
C16A C15A C14A 118.4(7) . .
C16A C15A H15A 120.8 . .
C14A C15A H15A 120.8 . .
C17A C16A C15A 122.5(6) . .
C17A C16A H16A 118.7 . .
C15A C16A H16A 118.7 . .
C16A C17A C18A 120.6(7) . .
C16A C17A H17A 119.7 . .
C18A C17A H17A 119.7 . .
C17A C18A C13A 118.7(7) . .
C17A C18A H18A 120.7 . .
C13A C18A H18A 120.7 . .
O1 C19 C20 121.6(6) . .
O1 C19 C21 121.1(6) . .
C20 C19 C21 117.3(6) . .
C19 C20 H20A 109.5 . .
C19 C20 H20B 109.5 . .
H20A C20 H20B 109.5 . .
C19 C20 H20C 109.5 . .
H20A C20 H20C 109.5 . .
H20B C20 H20C 109.5 . .
C19 C21 H21A 109.5 . .
C19 C21 H21B 109.5 . .
H21A C21 H21B 109.5 . .
C19 C21 H21C 109.5 . .
H21A C21 H21C 109.5 . .
H21B C21 H21C 109.5 . .
C2B N1B C5B 107.8(4) . .
C2B N1B H1B 119(4) . .
C5B N1B H1B 131(4) . .
C2A N1A C5A 107.4(4) . .
C2A N1A H1A 117(3) . .
C5A N1A H1A 135(3) . .
C2B N3B C4B 107.0(3) . .
C2B N3B Ni 121.6(3) . .
C4B N3B Ni 129.1(3) . .
C2A N3A C4A 106.3(4) . .
C2A N3A Ni 124.3(3) . .
C4A N3A Ni 129.4(3) . .

loop_
_geom_bond_atom_site_label_1
_geom_bond_atom_site_label_2
_geom_bond_distance
_geom_bond_site_symmetry_2
Ni N3A 1.886(4) .
Ni N3A 1.886(4) 2_665
Ni N3B 1.907(4) 2_665
Ni N3B 1.907(4) .
I1A I1B 0.751(7) .
C2B N3B 1.307(6) .
C2B N1B 1.334(6) .
C2B H2B 0.9300 .
C2A N3A 1.324(6) .
C2A N1A 1.326(6) .
C2A H2A 0.9300 .
C4B C5B 1.359(7) .
C4B N3B 1.416(5) .
C4B C7B 1.453(6) .
C4A C5A 1.386(7) .
C4A N3A 1.388(5) .
C4A C7A 1.464(7) .
C5B N1B 1.398(6) .
C5B C13B 1.482(5) .
C5A N1A 1.366(6) .
C5A C13A 1.478(6) .
C7B C12B 1.379(6) .
C7B C8B 1.405(7) .
C7A C8A 1.391(7) .
C7A C12A 1.399(7) .
C8B C9B 1.381(8) .
C8B H8B 0.9300 .
C8A C9A 1.397(8) .
C8A H8A 0.9300 .
C9B C10B 1.356(10) .
C9B H9B 0.9300 .
C9A C10A 1.374(8) .
C9A H9A 0.9300 .
C10B C11B 1.382(11) .
C10B H10B 0.9300 .
C10A C11A 1.397(8) .
C10A H10A 0.9300 .
C11B C12B 1.400(8) .
C11B H11B 0.9300 .
C11A C12A 1.369(8) .
C11A H11A 0.9300 .
C12B H12B 0.9300 .
C12A H12A 0.9300 .
C13B C14B 1.3900 .
C13B C18B 1.3900 .
C14B C15B 1.3900 .
C14B H14B 0.9300 .
C15B C16B 1.3900 .
C15B H15B 0.9300 .
C16B C17B 1.3900 .
C16B H16B 0.9300 .
C17B C18B 1.3900 .
C17B H17B 0.9300 .
C18B H18B 0.9300 .
C13A C14A 1.390(8) .
C13A C18A 1.390(8) .
C14A C15A 1.409(8) .
C14A H14A 0.9300 .
C15A C16A 1.376(11) .
C15A H15A 0.9300 .
C16A C17A 1.340(12) .
C16A H16A 0.9300 .
C17A C18A 1.384(8) .
C17A H17A 0.9300 .
C18A H18A 0.9300 .
C19 O1 1.208(8) .
C19 C20 1.497(8) .
C19 C21 1.508(11) .
C20 H20A 0.9600 .
C20 H20B 0.9600 .
C20 H20C 0.9600 .
C21 H21A 0.9600 .
C21 H21B 0.9600 .
C21 H21C 0.9600 .
N1B H1B 0.859(11) .
N1A H1A 0.870(10) .
